data_2005489
loop_
_publ_author_name
'Biswas, G.'
'Chandra, T.'
'Garg, N.'
'Bhakuni, D. S.'
'Pramanik, A.'
'Avasthi, K.'
'Maulik, P. R.'

_publ_section_title
;
 A [3.1.0]-Fused 2',3'-Modified
 \b-<small>D</small>-Pyrazolo[3,4-<i>d</i>]pyrimidine Nucleoside
;
_journal_issue 10
_journal_name_full 'Acta Crystallographica Section C'
_journal_page_first 2563
_journal_page_last 2566
_journal_paper_doi 10.1107/S0108270196004015
_journal_volume 52
_journal_year 1996
_chemical_formula_sum 'C13 H16 N4 O4 S2'
_chemical_formula_weight 356.42
_space_group_IT_number 19
_symmetry_cell_setting orthorhombic
_symmetry_space_group_name_Hall 'P 2ac 2ab'
_symmetry_space_group_name_H-M 'P 21 21 21'
_atom_type_scat_source SHELXL93
_cell_angle_alpha 90
_cell_angle_beta 90
_cell_angle_gamma 90
_cell_formula_units_Z 12
_cell_length_a 7.529(4)
_cell_length_b 20.689(12)
_cell_length_c 30.469(16)
_cell_measurement_reflns_used 40
_cell_measurement_temperature 302.3
_cell_measurement_theta_max 12.5
_cell_measurement_theta_min 7.2
_cell_volume 4746(4)
_computing_cell_refinement 'Nicolet programme package'
_computing_data_collection 'Nicolet programme package'
_computing_data_reduction 'Nicolet programme package'
_computing_molecular_graphics 'NRCVAX (Gabe, Le Page, Charland, Lee & White, 1989)'
_computing_publication_material 'SHELXL93, NRCVAX'
_computing_structure_refinement 'SHELXL93 (Sheldrick, 1993)'
_computing_structure_solution 'SHELXS86 (Sheldrick, 1990)'
_diffrn_measurement_device 'Nicolet R3m/V'
_diffrn_measurement_method '\w scans'
_diffrn_radiation_type MoK\a
_diffrn_radiation_wavelength 0.71073
_diffrn_reflns_av_R_equivalents 0.0
_diffrn_reflns_limit_h_max 8
_diffrn_reflns_limit_h_min 0
_diffrn_reflns_limit_k_max 24
_diffrn_reflns_limit_k_min 0
_diffrn_reflns_limit_l_max 36
_diffrn_reflns_limit_l_min 0
_diffrn_reflns_number 4742
_diffrn_reflns_theta_max 25
_diffrn_standards_decay_% none
_diffrn_standards_interval_count 98
_diffrn_standards_number 2
_exptl_absorpt_coefficient_mu 0.362
_exptl_absorpt_correction_type none
_exptl_crystal_colour white
_exptl_crystal_density_diffrn 1.496
_exptl_crystal_density_method none
_exptl_crystal_description prismatic
_exptl_crystal_size_max 0.44
_exptl_crystal_size_mid 0.36
_exptl_crystal_size_min 0.28
_refine_diff_density_max 0.313
_refine_diff_density_min -0.268
_refine_ls_extinction_coef 0.00011(6)
_refine_ls_extinction_method 'SHELXL93 (Sheldrick, 1993)'
_refine_ls_goodness_of_fit_obs 1.106
_refine_ls_hydrogen_treatment 'H atoms: see text'
_refine_ls_number_parameters 683
_refine_ls_number_reflns 4705
_refine_ls_R_factor_obs 0.052
_refine_ls_shift/esd_max 0.027
_refine_ls_structure_factor_coef Fsqd
_refine_ls_weighting_scheme
;                    1/[\s^2^(F~o~^2^)+(0.0324P)^P^+4.94P] where
P = [max(F~o~^2^,0)+2F~c~^2^]/3
;
_refine_ls_wR_factor_obs 0.087
_reflns_number_observed 2850
_reflns_number_total 4742
_reflns_observed_criterion I>2\s(I)
_cod_data_source_file de1032.cif
_cod_data_source_block de1032a
_cod_depositor_comments
;
 Adding _atom_site_type_symbol label and values.

 Antanas Vaitkus
 2013-04-04
;
_cod_original_cell_volume 4746(5)
_cod_database_code 2005489

loop_
_symmetry_equiv_pos_as_xyz
x,y,z
1/2-x,-y,1/2+z
-x,1/2+y,1/2-z
1/2+x,1/2-y,-z

loop_
_atom_site_label
_atom_site_type_symbol
_atom_site_fract_x
_atom_site_fract_y
_atom_site_fract_z
_atom_site_U_iso_or_equiv
S(4A) S 1.0064(4) 0.7870(1) 0.6012(1) 0.055(1)
S(6A) S 0.8500(4) 0.7992(1) 0.7669(1) 0.052(1)
N(7A) N 0.8891(9) 0.6827(3) 0.7294(2) 0.040(2)
O(1'A) O 0.8670(7) 0.4856(2) 0.6117(2) 0.040(1)
O(23A) O 1.0668(8) 0.3974(3) 0.6532(2) 0.048(2)
C(3AA) C 0.9717(11) 0.6789(4) 0.6517(2) 0.035(2)
N(5A) N 0.9229(9) 0.7798(3) 0.6858(2) 0.041(2)
C(4A) C 0.9612(11) 0.7474(3) 0.6499(3) 0.035(2)
O(5'A) O 0.5102(9) 0.4309(3) 0.6860(2) 0.057(2)
N(1A) N 0.9453(9) 0.5853(3) 0.6904(2) 0.037(2)
C(3'A) C 0.9069(11) 0.4223(4) 0.6741(3) 0.041(2)
C(4'A) C 0.7716(10) 0.4429(3) 0.6416(2) 0.038(2)
C(7AA) C 0.9308(11) 0.6495(4) 0.6919(3) 0.036(2)
C(5'A) C 0.6172(11) 0.4774(4) 0.6630(3) 0.040(2)
C(S6A) C 0.8059(16) 0.7457(4) 0.8116(3) 0.063(3)
C(2'A) C 1.0631(11) 0.4624(4) 0.6696(3) 0.039(2)
O(6'A) O 0.4169(8) 0.4720(3) 0.6011(2) 0.056(2)
N(2A) N 1.0001(9) 0.5746(3) 0.6484(2) 0.037(2)
C(1'A) C 1.0240(11) 0.5088(3) 0.6319(3) 0.037(2)
C(3A) C 1.0160(11) 0.6283(3) 0.6241(2) 0.039(2)
C(6A) C 0.8893(12) 0.7461(4) 0.7229(3) 0.040(2)
C(6'A) C 0.5056(13) 0.5144(4) 0.6305(3) 0.048(2)
C(S4A) C 0.9881(9) 0.8695(4) 0.6181(4) 0.072(3)
S(6B) S 0.8346(4) 0.7965(1) 1.1033(1) 0.057(1)
S(4B) S 0.8822(4) 0.7812(1) 0.9336(1) 0.058(1)
N(7B) N 0.8611(9) 0.6803(3) 1.0662(2) 0.042(2)
C(3AB) C 0.8932(11) 0.6748(3) 0.9859(2) 0.035(2)
C(3B) C 0.9212(11) 0.6236(4) 0.9577(3) 0.041(2)
C(S6B) C 0.8067(18) 0.7423(4) 1.1486(2) 0.072(4)
C(4'B) C 0.6757(11) 0.4438(3) 0.9746(2) 0.040(2)
N(2B) N 0.9208(8) 0.5707(3) 0.9822(2) 0.035(2)
N(5B) N 0.8631(9) 0.7764(3) 1.0200(2) 0.040(2)
N(1B) N 0.8967(8) 0.5819(3) 1.0262(2) 0.035(2)
O(1'B) O 0.7740(7) 0.4847(2) 0.9454(2) 0.037(1)
C(4B) C 0.8818(11) 0.7430(4) 0.9842(3) 0.039(2)
O(23B) O 0.9616(7) 0.3920(2) 0.9856(2) 0.051(2)
O(6'B) O 0.3217(8) 0.4742(3) 0.9351(2) 0.056(2)
C(6'B) C 0.4105(12) 0.5169(4) 0.9636(3) 0.053(3)
C(3'B) C 0.8080(11) 0.4196(3) 1.0076(2) 0.042(2)
C(2'B) C 0.9685(11) 0.4576(3) 1.0014(3) 0.042(2)
C(1'B) C 0.9350(11) 0.5047(4) 0.9648(3) 0.038(2)
C(7AB) C 0.8811(11) 0.6469(3) 1.0281(2) 0.034(2)
C(6B) C 0.8562(12) 0.7433(4) 1.0591(3) 0.042(2)
C(5'B) C 0.5220(11) 0.4800(4) 0.9965(3) 0.047(2)
O(5'B) O 0.4165(9) 0.4348(3) 1.0201(2) 0.063(2)
C(S4B) C 0.8738(18) 0.8645(4) 0.9487(3) 0.068(3)
S(4C) S 0.6048(4) 0.2224(1) 0.7695(1) 0.053(1)
S(6C) S 0.5082(4) 0.2086(1) 0.9376(1) 0.069(1)
O(1'C) O 0.6463(7) 0.5206(2) 0.7773(2) 0.038(1)
N(5C) N 0.5486(9) 0.2279(3) 0.8554(2) 0.045(2)
C(6C) C 0.5188(13) 0.2620(4) 0.8930(3) 0.043(2)
C(7AC) C 0.5155(11) 0.3576(3) 0.8605(2) 0.033(2)
C(4C) C 0.5620(11) 0.2610(4) 0.8189(3) 0.038(2)
N(2C) N 0.5058(9) 0.4329(3) 0.8139(2) 0.035(2)
C(4'C) C 0.7402(10) 0.5629(3) 0.8068(3) 0.038(2)
N(1C) N 0.4934(9) 0.4221(3) 0.8581(2) 0.037(2)
N(7C) N 0.5052(10) 0.3241(3) 0.8991(2) 0.044(2)
C(3C) C 0.5325(11) 0.3796(3) 0.7901(2) 0.040(2)
C(5'C) C 0.8899(11) 0.5274(4) 0.8307(3) 0.042(2)
O(5'C) O 0.9901(10) 0.5731(4) 0.8549(2) 0.065(2)
O(23C) O 0.4459(8) 0.6108(2) 0.8167(2) 0.048(2)
O(6'C) O 1.0983(8) 0.5347(3) 0.7708(2) 0.056(2)
C(3'C) C 0.6026(11) 0.5869(4) 0.8385(3) 0.042(2)
C(S4C) C 0.5998(14) 0.1393(4) 0.7860(3) 0.052(3)
C(3AC) C 0.5408(11) 0.3298(3) 0.8195(2) 0.032(2)
C(1'C) C 0.4865(12) 0.4991(4) 0.7961(3) 0.039(2)
C(6'C) C 1.0055(13) 0.4913(4) 0.7982(3) 0.049(2)
C(2'C) C 0.4444(11) 0.5467(4) 0.8322(3) 0.044(2)
C(S6C) C 0.4589(23) 0.2629(5) 0.9815(3) 0.102(5)
H(5'A) H .4513(88) .4101(29) .6683(3) .056(33)
H(3'A) H .8705(11) .4065(4) .7030(3) .096(34)
H(4'A) H .7280(10) .4051(3) .6255(2) .036(20)
H(5'1A) H .6648(11) .5081(4) .6845(3) .032(20)
HS61A H .7845(72) .7704(4) .8378(5) .119(42)
HS62A H .9063(30) .7179(17) .8161(11) .031(23)
HS63A H .7030(42) .7200(18) .8051(8) .089(37)
H(2'A) H 1.1336(11) .4756(4) .6951(3) .051(23)
H(6'A) H .4865(37) .4599(40) .5821(20) .104(46)
H(1'A) H 1.1221(11) .5079(3) .6108(3) .051(25)
H(3A) H 1.0496(11) .6310(3) .5948(2) .015(17)
H(6'1A) H .4185(13) .5402(4) .6461(3) .062(29)
H(6'2A) H .5809(13) .5436(4) .6139(3) .127(49)
HS41A H 1.0320(80) .8972(4) .5952(9) .073(30)
HS42A H 1.0566(72) .8762(8) .6443(12) .132(56)
HS43A H .8658(22) .8796(9) .6238(20) .178(69)
H(3B) H .9372(11) .6259(4) .9275(3) .090(36)
HS61B H .7042(45) .7157(18) 1.1437(8) .082(35)
HS62B H .7909(70) .7667(4) 1.1751(4) .036(20)
HS63B H .9101(35) .7154(17) 1.1513(11) .103(46)
H(4'B) H .6281(11) .4071(3) .9580(2) .025(17)
H(6'1B) H .3933(37) .4583(62) .9179(36) .264(98)
H(6'2B) H .3241(12) .5432(4) .9791(3) .074(29)
H(6'3B) H .4863(12) .5454(4) .9467(3) .075(31)
H(3'B) H .7709(11) .4049(3) 1.0367(2) .061(25)
H(2'B) H 1.0436(11) .4693(3) 1.0265(3) .091(36)
H(1'B) H 1.0314(11) .5024(4) .9433(3) .006(15)
H(5'1B) H .5719(11) .5111(4) 1.0175(3) .037(20)
H(5'2B) H .3388(109) .4205(47) 1.0040(12) .160(68)
HS41B H .8649(109) .8906(4) .9228(4) .122(42)
HS42B H .9798(46) .8757(10) .9645(23) .174(71)
HS43B H .7721(60) .8719(8) .9670(21) .114(6)
H(4'C) H .7894(10) .5995(3) .7904(3) .016(6)
H(3C) H .5433(11) .3770(3) .7598(2) .010(16)
H(5'1C) H .8376(11) .4962(4) .8512(3) .051(24)
H(5'2C) H 1.0561(103) .5929(36) .8383(6) .090(46)
H(6'C) H 1.0414(45) .5405(26) .7482(10) .024(21)
H(3'C) H .6361(11) .6025(4) .8677(3) .033(19)
HS41C H .6579(68) .1133(5) .7642(10) .078(30)
HS42C H .4787(14) .1254(8) .7891(18) .086(38)
HS43C H .6601(66) .1346(6) .8136(10) .079(31)
H(1'C) H .3919(12) .4998(4) .7741(3) .031(20)
H(6'1C) H 1.0898(12) .4646(4) .8140(3) .050(27)
H(6'2C) H .9318(3) .4632(4) .7804(3) .127(48)
H(2'C) H .3700(11) .5342(4) .8572(3) .023(17)
HS61C H .5643(31) .2862(26) .9895(17) .158(65)
HS62C H .4171(101) .2388(6) 1.0064(9) .124(44)
HS63C H .3688(74) .2928(24) .9724(9) .153(59)

loop_
_geom_angle_atom_site_label_1
_geom_angle_atom_site_label_2
_geom_angle_atom_site_label_3
_geom_angle
_geom_angle_publ_flag
C(4A) S(4A) C(S4A) 101.0(4) no
C(6A) S(6A) C(S6A) 103.0(4) no
C(6A) N(7A) C(7AA) 111.9(7) no
C(1'A) O(1'A) C(4'A) 110.1(6) no
C(2'A) O(23A) C(3'A) 60.0(5) no
C(3A) C(3AA) C(7AA) 104.8(7) no
C(3A) C(3AA) C(4A) 138.1(8) no
C(7AA) C(3AA) C(4A) 117.1(7) no
C(4A) N(5A) C(6A) 118.2(7) no
N(5A) C(4A) C(3AA) 119.2(7) no
N(5A) C(4A) S(4A) 121.0(6) no
C(3AA) C(4A) S(4A) 119.7(6) no
O(6'B) C(6'B) C(5'B) 111.0(7) no
O(23B) C(3'B) C(2'B) 59.5(5) no
O(23B) C(3'B) C(4'B) 110.6(6) no
C(2'B) C(3'B) C(4'B) 106.6(7) no
O(23B) C(2'B) C(3'B) 60.3(5) no
O(23B) C(2'B) C(1'B) 110.9(7) no
C(3'B) C(2'B) C(1'B) 107.8(7) no
O(1'B) C(1'B) N(2B) 111.2(6) no
O(1'B) C(1'B) C(2'B) 105.3(7) no
N(2B) C(1'B) C(2'B) 110.4(6) no
N(1B) C(7AB) N(7B) 123.5(7) no
N(1B) C(7AB) C(3AB) 111.3(6) no
C(7AA) N(1A) N(2A) 102.8(6) no
C(2'A) C(3'A) O(23A) 59.3(5) no
C(2'A) C(3'A) C(4'A) 109.3(7) no
O(23A) C(3'A) C(4'A) 112.3(7) no
O(1'A) C(4'A) C(3'A) 104.6(6) no
O(1'A) C(4'A) C(5'A) 111.3(6) no
C(3'A) C(4'A) C(5'A) 112.0(7) no
N(1A) C(7AA) N(7A) 123.3(7) no
N(1A) C(7AA) C(3AA) 112.5(7) no
N(7A) C(7AA) C(3AA) 124.0(7) no
O(5'A) C(5'A) C(6'A) 110.4(7) no
O(5'A) C(5'A) C(4'A) 109.1(6) no
C(6'A) C(5'A) C(4'A) 112.5(7) no
O(23A) C(2'A) C(3'A) 60.7(5) no
O(23A) C(2'A) C(1'A) 109.5(6) no
C(3'A) C(2'A) C(1'A) 106.0(7) no
C(3A) N(2A) N(1A) 114.3(6) no
C(3A) N(2A) C(1'A) 124.8(6) no
N(1A) N(2A) C(1'A) 120.8(6) no
O(1'A) C(1'A) N(2A) 111.3(6) no
O(1'A) C(1'A) C(2'A) 106.0(6) no
N(2A) C(1'A) C(2'A) 110.5(6) no
N(2A) C(3A) C(3AA) 105.6(7) no
N(7A) C(6A) N(5A) 129.4(8) no
N(7A) C(6A) S(6A) 120.3(6) no
N(5A) C(6A) S(6A) 110.3(6) no
O(6'A) C(6'A) C(5'A) 111.2(7) no
C(6B) S(6B) C(S6B) 102.1(4) no
C(4B) S(4B) C(S4B) 102.2(4) no
C(6B) N(7B) C(7AB) 111.4(7) no
C(3B) C(3AB) C(7AB) 105.2(7) no
C(3B) C(3AB) C(4B) 138.9(8) no
C(7AB) C(3AB) C(4B) 115.8(7) no
N(2B) C(3B) C(3AB) 106.6(7) no
O(1'B) C(4'B) C(3'B) 105.6(6) no
O(1'B) C(4'B) C(5'B) 111.9(6) no
C(3'B) C(4'B) C(5'B) 111.8(6) no
C(3B) N(2B) N(1B) 114.2(6) no
C(3B) N(2B) C(1'B) 124.5(7) no
N(1B) N(2B) C(1'B) 121.2(6) no
C(4B) N(5B) C(6B) 117.7(6) no
C(7AB) N(1B) N(2B) 102.7(6) no
C(1'B) O(1'B) C(4'B) 110.9(6) no
N(5B) C(4B) C(3AB) 120.6(7) no
N(5B) C(4B) S(4B) 120.3(6) no
C(3AB) C(4B) S(4B) 119.1(6) no
C(2'B) O(23B) C(3'B) 60.2(5) no
N(7B) C(7AB) C(3AB) 125.2(6) no
N(7B) C(6B) N(5B) 129.1(7) no
N(7B) C(6B) S(6B) 119.9(6) no
N(5B) C(6B) S(6B) 110.9(5) no
O(5'B) C(5'B) C(6'B) 110.9(7) no
O(5'B) C(5'B) C(4'B) 108.7(7) no
C(6'B) C(5'B) C(4'B) 112.0(7) no
C(4C) S(4C) C(S4C) 101.2(4) no
C(6C) S(6C) C(S6C) 101.2(4) no
C(1'C) O(1'C) C(4'C) 111.0(6) no
C(4C) N(5C) C(6C) 117.1(7) no
N(7C) C(6C) N(5C) 130.0(7) no
N(7C) C(6C) S(6C) 120.6(6) no
N(5C) C(6C) S(6C) 109.4(6) no
N(1C) C(7AC) N(7C) 122.8(7) no
N(1C) C(7AC) C(3AC) 112.2(7) no
N(7C) C(7AC) C(3AC) 124.9(7) no
N(5C) C(4C) C(3AC) 120.2(7) no
N(5C) C(4C) S(4C) 120.6(6) no
C(3AC) C(4C) S(4C) 119.2(6) no
C(3C) N(2C) N(1C) 114.3(6) no
C(3C) N(2C) C(1'C) 125.4(6) no
N(1C) N(2C) C(1'C) 120.3(6) no
O(1'C) C(4'C) C(3'C) 105.2(6) no
O(1'C) C(4'C) C(5'C) 111.6(6) no
C(3'C) C(4'C) C(5'C) 111.2(7) no
C(7AC) N(1C) N(2C) 101.9(6) no
C(6C) N(7C) C(7AC) 111.9(7) no
N(2C) C(3C) C(3AC) 105.9(6) no
O(5'C) C(5'C) C(6'C) 111.3(8) no
O(5'C) C(5'C) C(4'C) 108.7(7) no
C(6'C) C(5'C) C(4'C) 110.4(7) no
C(2'C) O(23C) C(3'C) 61.9(5) no
O(23C) C(3'C) C(2'C) 58.0(5) no
O(23C) C(3'C) C(4'C) 112.6(7) no
C(2'C) C(3'C) C(4'C) 106.9(7) no
C(3C) C(3AC) C(7AC) 105.7(6) no
C(3C) C(3AC) C(4C) 138.4(7) no
C(7AC) C(3AC) C(4C) 115.9(7) no
O(1'C) C(1'C) N(2C) 111.1(7) no
O(1'C) C(1'C) C(2'C) 105.7(7) no
N(2C) C(1'C) C(2'C) 111.0(6) no
O(6'C) C(6'C) C(5'C) 111.0(7) no
O(23C) C(2'C) C(3'C) 60.1(5) no
O(23C) C(2'C) C(1'C) 111.6(7) no
C(3'C) C(2'C) C(1'C) 107.1(7) no

loop_
_geom_bond_atom_site_label_1
_geom_bond_atom_site_label_2
_geom_bond_distance
_geom_bond_publ_flag
S(4A) C(4A) 1.729(8) no
S(4A) C(S4A) 1.789(8) no
S(6A) C(6A) 1.757(8) no
S(6A) C(S6A) 1.788(8) no
N(7A) C(6A) 1.327(9) no
N(7A) C(7AA) 1.369(9) no
O(1'A) C(1'A) 1.417(9) no
O(1'A) C(4'A) 1.458(8) no
O(23A) C(2'A) 1.435(9) no
O(23A) C(3'A) 1.455(9) no
C(3AA) C(3A) 1.385(10) no
C(3AA) C(7AA) 1.403(10) no
C(3AA) C(4A) 1.419(10) no
N(5A) C(4A) 1.317(9) no
N(5A) C(6A) 1.352(9) no
O(5'A) C(5'A) 1.436(9) no
N(1A) C(7AA) 1.333(9) no
N(1A) N(2A) 1.361(8) no
C(3'A) C(2'A) 1.445(11) no
C(3'A) C(4'A) 1.483(10) no
C(4'A) C(5'A) 1.512(10) no
C(5'A) C(6'A) 1.510(11) no
C(2'A) C(1'A) 1.524(11) no
O(6'A) C(6'A) 1.421(9) no
N(2A) C(3A) 1.342(9) no
N(2A) C(1'A) 1.463(9) no
S(6B) C(6B) 1.748(8) no
S(6B) C(S6B) 1.790(8) no
S(4B) C(4B) 1.734(8) no
S(4B) C(S4B) 1.784(8) no
N(7B) C(6B) 1.322(8) no
N(7B) C(7AB) 1.358(9) no
C(3AB) C(3B) 1.379(10) no
C(3AB) C(7AB) 1.413(10) no
C(3AB) C(4B) 1.414(9) no
C(3B) N(2B) 1.324(9) no
C(4'B) O(1'B) 1.433(8) no
C(4'B) C(3'B) 1.501(10) no
C(4'B) C(5'B) 1.532(11) no
N(2B) N(1B) 1.375(8) no
N(2B) C(1'B) 1.467(9) no
N(5B) C(4B) 1.298(9) no
N(5B) C(6B) 1.376(9) no
N(1B) C(7AB) 1.352(9) no
O(1'B) C(1'B) 1.410(9) no
O(23B) C(2'B) 1.441(9) no
O(23B) C(3'B) 1.453(9) no
O(6'B) C(6'B) 1.408(10) no
C(6'B) C(5'B) 1.514(12) no
C(3'B) C(2'B) 1.452(11) no
C(2'B) C(1'B) 1.504(10) no
C(5'B) O(5'B) 1.422(9) no
S(4C) C(4C) 1.737(8) no
S(4C) C(S4C) 1.793(8) no
S(6C) C(6C) 1.752(8) no
S(6C) C(S6C) 1.787(10) no
O(1'C) C(1'C) 1.405(9) no
O(1'C) C(4'C) 1.440(8) no
N(5C) C(4C) 1.309(10) no
N(5C) C(6C) 1.365(10) no
C(6C) N(7C) 1.302(9) no
C(7AC) N(1C) 1.347(9) no
C(7AC) N(7C) 1.369(9) no
C(7AC) C(3AC) 1.389(10) no
C(4C) C(3AC) 1.432(10) no
N(2C) C(3C) 1.334(8) no
N(2C) N(1C) 1.366(7) no
N(2C) C(1'C) 1.479(9) no
C(4'C) C(3'C) 1.499(10) no
C(4'C) C(5'C) 1.529(10) no
C(3C) C(3AC) 1.366(10) no
C(5'C) O(5'C) 1.416(9) no
C(5'C) C(6'C) 1.515(11) no
O(23C) C(2'C) 1.409(9) no
O(23C) C(3'C) 1.441(9) no
O(6'C) C(6'C) 1.411(10) no
C(3'C) C(2'C) 1.465(11) no
C(1'C) C(2'C) 1.510(11) no

loop_
_geom_torsion_atom_site_label_1
_geom_torsion_atom_site_label_2
_geom_torsion_atom_site_label_3
_geom_torsion_atom_site_label_4
_geom_torsion
_geom_torsion_publ_flag
O(5'A) C(5'A) C(4'A) O(1'A) 170.2(0.6) no
O(5'A) C(5'A) C(4'A) C(3'A) -73.1(0.8) no
O(6'A) C(6'A) C(5'A) C(4'A) 66.6(1.0) no
O(6'A) C(6'A) C(5'A) O(5'A) -55.5(1.0) no
O(5'B) C(5'B) C(4'B) O(1'B) 172.2(0.6) no
O(5'B) C(5'B) C(4'B) C(3'B) -69.6(0.9) no
O(6'B) C(6'B) C(5'B) C(4'B) 66.0(1.0) no
O(6'B) C(6'B) C(5'B) O(5'B) -55.7(1.0) no
O(5'C) C(5'C) C(4'C) O(1'C) 173.0(0.6) no
O(5'C) C(5'C) C(4'C) C(3'C) -69.9(0.8) no
O(6'C) C(6'C) C(5'C) C(4'C) 66.6(1.0) no
O(6'C) C(6'C) C(5'C) O(5'C) -54.2(1.0) no
